data_4347737
loop_
_publ_author_name
'Frutos-Pedre\~no, Roberto'
'Garc\'ia-S\'anchez, Eva'
'Oliva-Madrid, Mar\'ia Jos\'e'
'Bautista, Delia'
'Mart\'inez-Viviente, Elo\'isa'
'Saura-Llamas, Isabel'
'Vicente, Jos\'e'

_publ_section_title
;
 C-H Activation in Primary 3-Phenylpropylamines: Synthesis of
 Seven-Membered Palladacycles through Orthometalation. Stoichiometric
 Preparation of Benzazepinones and Catalytic Synthesis of Ureas.
;
_journal_issue 11
_journal_name_full 'Inorganic chemistry'
_journal_page_first 5520
_journal_page_last 5533
_journal_paper_doi 10.1021/acs.inorgchem.6b00542
_journal_volume 55
_journal_year 2016
_chemical_formula_sum 'C29 H32 Cl N O0.5 P Pd'
_chemical_formula_weight 575.37
_space_group_crystal_system monoclinic
_space_group_IT_number 15
_space_group_name_Hall '-C 2yc'
_space_group_name_H-M_alt 'C 1 2/c 1'
_atom_sites_solution_hydrogens mixed
_atom_sites_solution_primary direct
_audit_creation_method SHELXL-2014/7
_cell_angle_alpha 90
_cell_angle_beta 118.6591(14)
_cell_angle_gamma 90
_cell_formula_units_Z 8
_cell_length_a 24.6928(11)
_cell_length_b 10.1025(5)
_cell_length_c 23.9981(11)
_cell_measurement_reflns_used 9242
_cell_measurement_temperature 100(2)
_cell_measurement_theta_max 30.60
_cell_measurement_theta_min 2.23
_cell_volume 5253.1(4)
_computing_cell_refinement 'SAINT V8.34A (Bruker AXS Inc., 2011)'
_computing_data_collection 'APEX2 2014.1-1 (Bruker AXS Inc.)'
_computing_data_reduction 'SAINT V8.34A (Bruker AXS Inc., 2011)'
_computing_molecular_graphics 'Bruker SHELXTL'
_computing_publication_material 'Bruker SHELXTL'
_computing_structure_refinement 'SHELXL-2014/7 (Sheldrick, 2014)'
_computing_structure_solution 'SHELXS-97 (Sheldrick, 2008)'
_diffrn_ambient_temperature 100(2)
_diffrn_detector_area_resol_mean 10.4167
_diffrn_measured_fraction_theta_full 0.999
_diffrn_measured_fraction_theta_max 0.998
_diffrn_measurement_device_type 'Bruker D8 QUEST'
_diffrn_measurement_method \w-scans
_diffrn_radiation_type MoK\a
_diffrn_radiation_wavelength 0.71073
_diffrn_reflns_av_R_equivalents 0.0401
_diffrn_reflns_av_unetI/netI 0.0158
_diffrn_reflns_Laue_measured_fraction_full 0.999
_diffrn_reflns_Laue_measured_fraction_max 0.998
_diffrn_reflns_limit_h_max 35
_diffrn_reflns_limit_h_min -35
_diffrn_reflns_limit_k_max 14
_diffrn_reflns_limit_k_min -14
_diffrn_reflns_limit_l_max 34
_diffrn_reflns_limit_l_min -34
_diffrn_reflns_number 162489
_diffrn_reflns_point_group_measured_fraction_full 0.999
_diffrn_reflns_point_group_measured_fraction_max 0.998
_diffrn_reflns_theta_full 25.242
_diffrn_reflns_theta_max 30.614
_diffrn_reflns_theta_min 1.934
_diffrn_source 'high brilliance microfocus sealed tube '
_exptl_absorpt_coefficient_mu 0.889
_exptl_absorpt_correction_T_max 0.8622
_exptl_absorpt_correction_T_min 0.8115
_exptl_absorpt_correction_type multi-scan
_exptl_absorpt_process_details SADABS
_exptl_crystal_colour colourless
_exptl_crystal_density_diffrn 1.455
_exptl_crystal_description block
_exptl_crystal_F_000 2360
_exptl_crystal_size_max 0.210
_exptl_crystal_size_mid 0.100
_exptl_crystal_size_min 0.090
_refine_diff_density_max 0.568
_refine_diff_density_min -1.000
_refine_diff_density_rms 0.076
_refine_ls_extinction_method none
_refine_ls_goodness_of_fit_ref 1.048
_refine_ls_hydrogen_treatment mixed
_refine_ls_matrix_type full
_refine_ls_number_parameters 316
_refine_ls_number_reflns 8068
_refine_ls_number_restraints 1
_refine_ls_restrained_S_all 1.051
_refine_ls_R_factor_all 0.0322
_refine_ls_R_factor_gt 0.0238
_refine_ls_shift/su_max 0.006
_refine_ls_shift/su_mean 0.000
_refine_ls_structure_factor_coef Fsqd
_refine_ls_weighting_details 'w=1/[\s^2^(Fo^2^)+(0.0221P)^2^+10.6698P] where P=(Fo^2^+2Fc^2^)/3'
_refine_ls_weighting_scheme calc
_refine_ls_wR_factor_gt 0.0538
_refine_ls_wR_factor_ref 0.0568
_reflns_Friedel_coverage 0.000
_reflns_number_gt 6923
_reflns_number_total 8068
_reflns_threshold_expression 'I > 2\s(I)'
_cod_data_source_file ic6b00542_si_001.cif
_cod_data_source_block rfj29a_0msp
_cod_original_sg_symbol_H-M 'C 2/c'
_cod_original_formula_sum 'C29 H32 Cl N O0.50 P Pd'
_cod_database_code 4347737
_shelx_shelxl_version_number 2014/7
_shelx_space_group_comment
;
The symmetry employed for this shelxl refinement is uniquely defined
by the following loop, which should always be used as a source of
symmetry information in preference to the above space-group names.
They are only intended as comments.
;
_shelx_estimated_absorpt_t_min 0.835
_shelx_estimated_absorpt_t_max 0.924

loop_
_space_group_symop_operation_xyz
'x, y, z'
'-x, y, -z+1/2'
'x+1/2, y+1/2, z'
'-x+1/2, y+1/2, -z+1/2'
'-x, -y, -z'
'x, -y, z-1/2'
'-x+1/2, -y+1/2, -z'
'x+1/2, -y+1/2, z-1/2'

loop_
_atom_site_label
_atom_site_type_symbol
_atom_site_fract_x
_atom_site_fract_y
_atom_site_fract_z
_atom_site_U_iso_or_equiv
_atom_site_adp_type
_atom_site_occupancy
_atom_site_site_symmetry_order
_atom_site_calc_flag
_atom_site_refinement_flags_posn
_atom_site_refinement_flags_adp
_atom_site_refinement_flags_occupancy
Pd1 Pd 0.96989(2) 0.50097(2) 0.13974(2) 0.00908(3) Uani 1 1 d . . .
Cl1 Cl 0.91812(2) 0.31623(3) 0.15947(2) 0.01422(7) Uani 1 1 d . . .
N1 N 1.05546(6) 0.40884(13) 0.19827(6) 0.0124(2) Uani 1 1 d . . .
H01A H 1.0828(10) 0.466(2) 0.2213(10) 0.019(5) Uiso 1 1 d . . .
H01B H 1.0488(9) 0.361(2) 0.2243(10) 0.020(5) Uiso 1 1 d . . .
P1 P 0.87986(2) 0.60320(4) 0.07566(2) 0.00956(7) Uani 1 1 d . . .
C1 C 1.01973(6) 0.65402(14) 0.13699(7) 0.0123(3) Uani 1 1 d . . .
C2 C 1.05962(7) 0.63960(15) 0.11079(7) 0.0145(3) Uani 1 1 d . . .
C3 C 1.09643(7) 0.74722(17) 0.11298(8) 0.0201(3) Uani 1 1 d . . .
H3 H 1.1224 0.7390 0.0941 0.024 Uiso 1 1 calc R U .
C4 C 1.09582(8) 0.86544(17) 0.14210(8) 0.0228(3) Uani 1 1 d . . .
H4 H 1.1209 0.9374 0.1428 0.027 Uiso 1 1 calc R U .
C5 C 1.05823(7) 0.87792(16) 0.17018(8) 0.0194(3) Uani 1 1 d . . .
H5 H 1.0584 0.9575 0.1913 0.023 Uiso 1 1 calc R U .
C6 C 1.02033(7) 0.77279(15) 0.16714(7) 0.0148(3) Uani 1 1 d . . .
H6 H 0.9943 0.7821 0.1860 0.018 Uiso 1 1 calc R U .
C7 C 1.06611(7) 0.50976(16) 0.08329(7) 0.0171(3) Uani 1 1 d . . .
H7A H 1.0815 0.5276 0.0528 0.021 Uiso 1 1 calc R U .
H7B H 1.0249 0.4683 0.0595 0.021 Uiso 1 1 calc R U .
C8 C 1.11023(7) 0.41147(16) 0.13407(7) 0.0171(3) Uani 1 1 d . . .
H8A H 1.1275 0.3522 0.1137 0.020 Uiso 1 1 calc R U .
H8B H 1.1450 0.4628 0.1670 0.020 Uiso 1 1 calc R U .
C9 C 1.08372(7) 0.32447(15) 0.16764(7) 0.0149(3) Uani 1 1 d . . .
C10 C 1.13647(8) 0.24464(18) 0.21986(8) 0.0228(3) Uani 1 1 d . . .
H10A H 1.1670 0.3054 0.2508 0.034 Uiso 1 1 calc R U .
H10B H 1.1561 0.1898 0.2009 0.034 Uiso 1 1 calc R U .
H10C H 1.1200 0.1877 0.2413 0.034 Uiso 1 1 calc R U .
C11 C 1.03456(8) 0.23031(16) 0.12111(8) 0.0198(3) Uani 1 1 d . . .
H11A H 1.0166 0.1802 0.1432 0.030 Uiso 1 1 calc R U .
H11B H 1.0534 0.1689 0.1037 0.030 Uiso 1 1 calc R U .
H11C H 1.0021 0.2813 0.0865 0.030 Uiso 1 1 calc R U .
C21 C 0.88419(6) 0.77338(14) 0.05324(7) 0.0116(3) Uani 1 1 d . . .
C22 C 0.91536(7) 0.79936(15) 0.01849(7) 0.0140(3) Uani 1 1 d . . .
H22 H 0.9305 0.7280 0.0041 0.017 Uiso 1 1 calc R U .
C23 C 0.92418(7) 0.92831(16) 0.00513(7) 0.0170(3) Uani 1 1 d . . .
H23 H 0.9450 0.9450 -0.0188 0.020 Uiso 1 1 calc R U .
C24 C 0.90273(7) 1.03373(16) 0.02652(8) 0.0190(3) Uani 1 1 d . . .
H24 H 0.9093 1.1222 0.0177 0.023 Uiso 1 1 calc R U .
C25 C 0.87175(7) 1.00912(16) 0.06084(8) 0.0192(3) Uani 1 1 d . . .
H25 H 0.8570 1.0808 0.0754 0.023 Uiso 1 1 calc R U .
C26 C 0.86230(7) 0.87922(15) 0.07388(7) 0.0149(3) Uani 1 1 d . . .
H26 H 0.8408 0.8628 0.0970 0.018 Uiso 1 1 calc R U .
C31 C 0.83359(6) 0.60895(14) 0.11633(6) 0.0111(2) Uani 1 1 d . . .
C32 C 0.86184(7) 0.65497(15) 0.17893(7) 0.0151(3) Uani 1 1 d . . .
H32 H 0.9031 0.6867 0.1979 0.018 Uiso 1 1 calc R U .
C33 C 0.83014(7) 0.65481(17) 0.21361(7) 0.0180(3) Uani 1 1 d . . .
H33 H 0.8493 0.6883 0.2558 0.022 Uiso 1 1 calc R U .
C34 C 0.77008(7) 0.60528(18) 0.18623(8) 0.0208(3) Uani 1 1 d . . .
H34 H 0.7486 0.6028 0.2101 0.025 Uiso 1 1 calc R U .
C35 C 0.74171(7) 0.55965(18) 0.12416(8) 0.0209(3) Uani 1 1 d . . .
H35 H 0.7008 0.5263 0.1056 0.025 Uiso 1 1 calc R U .
C36 C 0.77310(7) 0.56247(16) 0.08889(7) 0.0158(3) Uani 1 1 d . . .
H36 H 0.7532 0.5327 0.0461 0.019 Uiso 1 1 calc R U .
C41 C 0.83024(6) 0.51959(14) 0.00058(7) 0.0120(3) Uani 1 1 d . . .
C42 C 0.82420(7) 0.38180(16) 0.00038(7) 0.0174(3) Uani 1 1 d . . .
H42 H 0.8481 0.3327 0.0381 0.021 Uiso 1 1 calc R U .
C43 C 0.78325(8) 0.31659(17) -0.05501(8) 0.0214(3) Uani 1 1 d . . .
H43 H 0.7786 0.2233 -0.0546 0.026 Uiso 1 1 calc R U .
C44 C 0.74913(7) 0.38697(18) -0.11088(8) 0.0213(3) Uani 1 1 d . . .
H44 H 0.7213 0.3420 -0.1486 0.026 Uiso 1 1 calc R U .
C45 C 0.75593(7) 0.52315(17) -0.11126(7) 0.0192(3) Uani 1 1 d . . .
H45 H 0.7334 0.5713 -0.1496 0.023 Uiso 1 1 calc R U .
C46 C 0.79576(7) 0.58975(15) -0.05554(7) 0.0147(3) Uani 1 1 d . . .
H46 H 0.7994 0.6833 -0.0559 0.018 Uiso 1 1 calc R U .
O99 O 0.5000 0.5655(3) 0.2500 0.0653(8) Uani 1 2 d DS T P
H099 H 0.5269(13) 0.613(3) 0.2845(11) 0.078 Uiso 1 1 d D U .

loop_
_atom_site_aniso_label
_atom_site_aniso_U_11
_atom_site_aniso_U_22
_atom_site_aniso_U_33
_atom_site_aniso_U_23
_atom_site_aniso_U_13
_atom_site_aniso_U_12
Pd1 0.00875(5) 0.00941(5) 0.00883(5) 0.00042(4) 0.00400(4) 0.00114(4)
Cl1 0.01616(15) 0.01311(15) 0.01294(15) 0.00046(12) 0.00661(12) -0.00198(12)
N1 0.0120(5) 0.0147(6) 0.0104(5) 0.0010(5) 0.0054(5) 0.0023(5)
P1 0.00929(15) 0.00958(16) 0.00930(15) -0.00014(12) 0.00405(12) 0.00070(12)
C1 0.0103(6) 0.0137(6) 0.0107(6) 0.0034(5) 0.0033(5) 0.0002(5)
C2 0.0133(6) 0.0178(7) 0.0114(6) 0.0047(5) 0.0052(5) 0.0026(5)
C3 0.0181(7) 0.0243(8) 0.0206(7) 0.0082(6) 0.0115(6) 0.0001(6)
C4 0.0209(8) 0.0198(8) 0.0264(8) 0.0071(6) 0.0102(7) -0.0043(6)
C5 0.0185(7) 0.0139(7) 0.0211(7) 0.0019(6) 0.0057(6) -0.0018(6)
C6 0.0126(6) 0.0149(7) 0.0148(7) 0.0013(5) 0.0049(5) 0.0011(5)
C7 0.0188(7) 0.0226(8) 0.0130(6) 0.0017(6) 0.0102(6) 0.0029(6)
C8 0.0151(7) 0.0220(7) 0.0164(7) 0.0020(6) 0.0093(6) 0.0046(6)
C9 0.0147(6) 0.0164(7) 0.0147(7) 0.0017(5) 0.0079(6) 0.0059(5)
C10 0.0187(7) 0.0259(8) 0.0229(8) 0.0088(7) 0.0092(6) 0.0118(6)
C11 0.0242(8) 0.0161(7) 0.0206(8) -0.0021(6) 0.0120(7) 0.0025(6)
C21 0.0105(6) 0.0105(6) 0.0097(6) 0.0008(5) 0.0016(5) 0.0000(5)
C22 0.0141(6) 0.0148(7) 0.0115(6) -0.0002(5) 0.0049(5) 0.0002(5)
C23 0.0164(7) 0.0186(7) 0.0133(7) 0.0021(6) 0.0048(6) -0.0031(6)
C24 0.0190(7) 0.0132(7) 0.0175(7) 0.0023(6) 0.0028(6) -0.0033(6)
C25 0.0201(7) 0.0130(7) 0.0205(7) -0.0029(6) 0.0064(6) 0.0013(6)
C26 0.0136(6) 0.0139(7) 0.0155(7) -0.0003(5) 0.0055(5) 0.0017(5)
C31 0.0108(6) 0.0107(6) 0.0115(6) 0.0011(5) 0.0051(5) 0.0023(5)
C32 0.0126(6) 0.0184(7) 0.0136(7) -0.0018(5) 0.0057(5) 0.0001(5)
C33 0.0178(7) 0.0235(8) 0.0137(7) -0.0008(6) 0.0082(6) 0.0038(6)
C34 0.0170(7) 0.0305(9) 0.0196(7) 0.0034(7) 0.0124(6) 0.0046(6)
C35 0.0115(7) 0.0303(9) 0.0215(8) 0.0014(7) 0.0084(6) -0.0007(6)
C36 0.0126(6) 0.0187(7) 0.0142(7) 0.0003(6) 0.0049(5) 0.0001(5)
C41 0.0112(6) 0.0139(7) 0.0107(6) -0.0021(5) 0.0052(5) 0.0001(5)
C42 0.0207(7) 0.0143(7) 0.0139(7) -0.0013(5) 0.0057(6) 0.0003(6)
C43 0.0254(8) 0.0166(7) 0.0191(7) -0.0060(6) 0.0082(6) -0.0032(6)
C44 0.0182(7) 0.0264(8) 0.0155(7) -0.0092(6) 0.0051(6) -0.0025(6)
C45 0.0159(7) 0.0266(8) 0.0121(6) -0.0002(6) 0.0042(6) 0.0021(6)
C46 0.0134(6) 0.0162(7) 0.0138(6) 0.0001(5) 0.0059(5) 0.0015(5)
O99 0.083(2) 0.0510(17) 0.0539(17) 0.000 0.0264(16) 0.000

loop_
_atom_type_symbol
_atom_type_description
_atom_type_scat_dispersion_real
_atom_type_scat_dispersion_imag
_atom_type_scat_source
C C 0.0033 0.0016 'International Tables Vol C Tables 4.2.6.8 and 6.1.1.4'
H H 0.0000 0.0000 'International Tables Vol C Tables 4.2.6.8 and 6.1.1.4'
N N 0.0061 0.0033 'International Tables Vol C Tables 4.2.6.8 and 6.1.1.4'
P P 0.1023 0.0942 'International Tables Vol C Tables 4.2.6.8 and 6.1.1.4'
Cl Cl 0.1484 0.1585 'International Tables Vol C Tables 4.2.6.8 and 6.1.1.4'
Pd Pd -0.9988 1.0072 'International Tables Vol C Tables 4.2.6.8 and 6.1.1.4'
O O 0.0106 0.0060 'International Tables Vol C Tables 4.2.6.8 and 6.1.1.4'

loop_
_geom_angle_atom_site_label_1
_geom_angle_atom_site_label_2
_geom_angle_atom_site_label_3
_geom_angle
C1 Pd1 N1 85.83(5)
C1 Pd1 P1 92.55(4)
N1 Pd1 P1 178.15(4)
C1 Pd1 Cl1 171.82(4)
N1 Pd1 Cl1 89.08(4)
P1 Pd1 Cl1 92.633(13)
C9 N1 Pd1 118.52(9)
C21 P1 C31 105.58(7)
C21 P1 C41 104.59(6)
C31 P1 C41 104.24(6)
C21 P1 Pd1 117.10(5)
C31 P1 Pd1 108.34(5)
C41 P1 Pd1 115.83(5)
C6 C1 C2 118.97(13)
C6 C1 Pd1 120.08(11)
C2 C1 Pd1 120.61(11)
C3 C2 C1 118.89(14)
C3 C2 C7 119.14(14)
C1 C2 C7 121.91(13)
C4 C3 C2 121.54(15)
C3 C4 C5 119.56(15)
C4 C5 C6 119.56(15)
C5 C6 C1 121.40(14)
C2 C7 C8 113.32(12)
C9 C8 C7 117.73(12)
N1 C9 C11 108.65(12)
N1 C9 C10 108.13(12)
C11 C9 C10 109.65(13)
N1 C9 C8 110.36(12)
C11 C9 C8 111.28(13)
C10 C9 C8 108.72(12)
C26 C21 C22 118.99(14)
C26 C21 P1 122.19(11)
C22 C21 P1 118.59(11)
C23 C22 C21 120.36(14)
C22 C23 C24 120.32(15)
C25 C24 C23 119.77(15)
C24 C25 C26 120.03(15)
C21 C26 C25 120.52(14)
C36 C31 C32 119.30(13)
C36 C31 P1 122.72(11)
C32 C31 P1 117.87(11)
C33 C32 C31 120.61(14)
C32 C33 C34 119.68(14)
C35 C34 C33 120.04(14)
C34 C35 C36 120.24(14)
C31 C36 C35 120.10(14)
C46 C41 C42 119.20(14)
C46 C41 P1 121.84(11)
C42 C41 P1 118.87(11)
C43 C42 C41 120.13(15)
C44 C43 C42 120.43(15)
C45 C44 C43 119.67(15)
C44 C45 C46 120.27(15)
C41 C46 C45 120.28(14)

loop_
_geom_bond_atom_site_label_1
_geom_bond_atom_site_label_2
_geom_bond_distance
Pd1 C1 1.9969(14)
Pd1 N1 2.1112(12)
Pd1 P1 2.2570(4)
Pd1 Cl1 2.4334(4)
N1 C9 1.4985(18)
P1 C21 1.8198(15)
P1 C31 1.8253(14)
P1 C41 1.8285(14)
C1 C6 1.398(2)
C1 C2 1.407(2)
C2 C3 1.402(2)
C2 C7 1.511(2)
C3 C4 1.387(3)
C4 C5 1.390(2)
C5 C6 1.394(2)
C7 C8 1.544(2)
C8 C9 1.535(2)
C9 C11 1.525(2)
C9 C10 1.534(2)
C21 C26 1.392(2)
C21 C22 1.405(2)
C22 C23 1.384(2)
C23 C24 1.392(2)
C24 C25 1.389(2)
C25 C26 1.394(2)
C31 C36 1.393(2)
C31 C32 1.398(2)
C32 C33 1.389(2)
C33 C34 1.395(2)
C34 C35 1.386(2)
C35 C36 1.395(2)
C41 C46 1.393(2)
C41 C42 1.400(2)
C42 C43 1.391(2)
C43 C44 1.389(2)
C44 C45 1.387(2)
C45 C46 1.395(2)

loop_
_geom_hbond_atom_site_label_D
_geom_hbond_atom_site_label_H
_geom_hbond_atom_site_label_A
_geom_hbond_distance_DH
_geom_hbond_distance_HA
_geom_hbond_distance_DA
_geom_hbond_angle_DHA
_geom_hbond_site_symmetry_A
N1 H01B Cl1 0.87(2) 2.54(2) 3.2894(13) 144.9(17) 2_755
C42 H42 Cl1 0.95 2.58 3.4498(16) 152.0 .
O99 H099 Cl1 0.911(10) 2.472(17) 3.318(2) 155(3) 4_655
